data_7130903
loop_
_publ_author_name
'Hsieh, Chang-Chih'
'Li, Cheng-Yao'
'Chiang, Ming-Hsi'
'Horng, Yih-Chern'

_publ_section_title
;
 Catalytic O2 Activation toward Oxidative N-S Bond Formation by a Thiolato
 Fe(III) Complex
;
_journal_name_full 'Chemical Communications'
_journal_paper_doi 10.1039/D2CC05375F
_journal_year 2022
_chemical_formula_sum 'C27 H26 N4 O3 S2'
_chemical_formula_weight 518.64
_space_group_crystal_system triclinic
_space_group_IT_number 2
_space_group_name_Hall '-P 1'
_space_group_name_H-M_alt 'P -1'
_atom_sites_solution_hydrogens mixed
_audit_creation_method SHELXL-2018/3
_audit_update_record
;
2022-07-28 deposited with the CCDC.	2022-10-26 downloaded from the CCDC.
;
_cell_angle_alpha 101.184(13)
_cell_angle_beta 95.225(12)
_cell_angle_gamma 101.995(12)
_cell_formula_units_Z 2
_cell_length_a 8.9627(17)
_cell_length_b 9.6003(15)
_cell_length_c 15.312(3)
_cell_measurement_reflns_used 940
_cell_measurement_temperature 150(2)
_cell_measurement_theta_max 18.18
_cell_measurement_theta_min 2.35
_cell_volume 1252.4(4)
_computing_cell_refinement 'Bruker SAINT'
_computing_data_collection 'Bruker APEX2'
_computing_data_reduction 'Bruker SAINT'
_computing_molecular_graphics 'Bruker SHELXTL'
_computing_publication_material 'Bruker SHELXTL'
_computing_structure_refinement 'SHELXL-2014 (Sheldrick 2014)'
_computing_structure_solution 'SHELXS-97 (Sheldrick 2008)'
_diffrn_ambient_temperature 150(2)
_diffrn_measured_fraction_theta_full 0.997
_diffrn_measured_fraction_theta_max 0.996
_diffrn_measurement_device_type 'Bruker APEX-II CCD'
_diffrn_measurement_method \w
_diffrn_radiation_type MoK\a
_diffrn_radiation_wavelength 0.71073
_diffrn_reflns_av_R_equivalents 0.1084
_diffrn_reflns_av_unetI/netI 0.1453
_diffrn_reflns_Laue_measured_fraction_full 0.997
_diffrn_reflns_Laue_measured_fraction_max 0.996
_diffrn_reflns_limit_h_max 11
_diffrn_reflns_limit_h_min -8
_diffrn_reflns_limit_k_max 11
_diffrn_reflns_limit_k_min -11
_diffrn_reflns_limit_l_max 17
_diffrn_reflns_limit_l_min -18
_diffrn_reflns_number 13798
_diffrn_reflns_point_group_measured_fraction_full 0.997
_diffrn_reflns_point_group_measured_fraction_max 0.996
_diffrn_reflns_theta_full 25.242
_diffrn_reflns_theta_max 26.000
_diffrn_reflns_theta_min 2.222
_exptl_absorpt_coefficient_mu 0.250
_exptl_absorpt_correction_T_max 0.994
_exptl_absorpt_correction_T_min 0.970
_exptl_absorpt_correction_type multi-scan
_exptl_crystal_colour colorless
_exptl_crystal_density_diffrn 1.375
_exptl_crystal_description needle
_exptl_crystal_F_000 434
_exptl_crystal_size_max 0.200
_exptl_crystal_size_mid 0.040
_exptl_crystal_size_min 0.040
_refine_diff_density_max 0.300
_refine_diff_density_min -0.436
_refine_diff_density_rms 0.080
_refine_ls_extinction_method none
_refine_ls_goodness_of_fit_ref 0.928
_refine_ls_hydrogen_treatment mixed
_refine_ls_matrix_type full
_refine_ls_number_parameters 335
_refine_ls_number_reflns 4890
_refine_ls_number_restraints 0
_refine_ls_restrained_S_all 0.928
_refine_ls_R_factor_all 0.1499
_refine_ls_R_factor_gt 0.0703
_refine_ls_shift/su_max 0.004
_refine_ls_shift/su_mean 0.000
_refine_ls_structure_factor_coef Fsqd
_refine_ls_weighting_details 'w=1/[\s^2^(Fo^2^)+(0.1000P)^2^+0.0400P] where P=(Fo^2^+2Fc^2^)/3'
_refine_ls_weighting_scheme calc
_refine_ls_wR_factor_gt 0.1596
_refine_ls_wR_factor_ref 0.2096
_reflns_Friedel_coverage 0.000
_reflns_number_gt 2514
_reflns_number_total 4890
_reflns_threshold_expression 'I > 2\s(I)'
_cod_data_source_file d2cc05375f2.cif
_cod_data_source_block compound2n
_cod_database_code 7130903
_shelx_shelxl_version_number 2018/3
_shelx_space_group_comment
;
The symmetry employed for this shelxl refinement is uniquely defined
by the following loop, which should always be used as a source of
symmetry information in preference to the above space-group names.
They are only intended as comments.
;

loop_
_space_group_symop_operation_xyz
'x, y, z'
'-x, -y, -z'

loop_
_atom_site_label
_atom_site_type_symbol
_atom_site_fract_x
_atom_site_fract_y
_atom_site_fract_z
_atom_site_U_iso_or_equiv
_atom_site_adp_type
_atom_site_occupancy
_atom_site_site_symmetry_order
_atom_site_calc_flag
_atom_site_refinement_flags_posn
_atom_site_refinement_flags_adp
_atom_site_refinement_flags_occupancy
_atom_site_disorder_assembly
_atom_site_disorder_group
S2 S 0.93136(15) 0.68263(13) 0.94176(8) 0.0351(3) Uani 1 1 d . . . . .
S1 S 0.98567(14) 0.68975(14) 1.07448(8) 0.0361(4) Uani 1 1 d . . . . .
C20 C 0.9099(6) 0.8380(5) 0.7888(3) 0.0311(11) Uani 1 1 d . . . . .
C7 C 0.9809(5) 0.6420(5) 1.2603(3) 0.0308(11) Uani 1 1 d . . . . .
C14 C 0.8331(5) 0.8920(5) 0.8669(3) 0.0284(10) Uani 1 1 d . . . . .
C1 C 0.8323(5) 0.5649(4) 1.1041(3) 0.0282(10) Uani 1 1 d . . . . .
C15 C 0.8388(5) 0.8306(5) 0.9420(3) 0.0290(11) Uani 1 1 d . . . . .
C16 C 0.7024(5) 1.0025(5) 1.0142(4) 0.0373(12) Uani 1 1 d . . . . .
H16 H 0.660295 1.042408 1.065477 0.045 Uiso 1 1 calc R U . . .
C17 C 0.7577(6) 1.0043(5) 0.8653(3) 0.0367(12) Uani 1 1 d . . . . .
H17 H 0.752231 1.044313 0.813354 0.044 Uiso 1 1 calc R U . . .
C21 C 1.0644(5) 0.8910(5) 0.6719(3) 0.0350(11) Uani 1 1 d . . . . .
H21A H 1.120691 0.816723 0.683810 0.042 Uiso 1 1 calc R U . . .
H21B H 1.140719 0.976604 0.663744 0.042 Uiso 1 1 calc R U . . .
C2 C 0.7061(5) 0.4805(5) 1.0440(3) 0.0358(12) Uani 1 1 d . . . . .
H2 H 0.694381 0.491921 0.983650 0.043 Uiso 1 1 calc R U . . .
C18 C 0.7745(5) 0.8893(5) 1.0165(3) 0.0336(11) Uani 1 1 d . . . . .
H18 H 0.780565 0.851002 1.069151 0.040 Uiso 1 1 calc R U . . .
C10 C 1.4072(6) 0.8693(6) 1.3508(4) 0.0429(13) Uani 1 1 d . . . . .
H10 H 1.377173 0.923178 1.402381 0.051 Uiso 1 1 calc R U . . .
C23 C 0.9311(6) 0.6870(5) 0.5410(3) 0.0394(12) Uani 1 1 d . . . . .
H23 H 0.987444 0.625122 0.563803 0.047 Uiso 1 1 calc R U . . .
C22 C 0.9532(5) 0.8294(5) 0.5868(3) 0.0306(11) Uani 1 1 d . . . . .
C3 C 0.8492(5) 0.5466(5) 1.1933(3) 0.0300(11) Uani 1 1 d . . . . .
C24 C 0.8690(6) 0.9157(5) 0.5508(4) 0.0408(13) Uani 1 1 d . . . . .
H24 H 0.882095 1.014492 0.581151 0.049 Uiso 1 1 calc R U . . .
C19 C 0.6910(6) 1.0582(5) 0.9379(4) 0.0408(13) Uani 1 1 d . . . . .
H19 H 0.637346 1.133243 0.935620 0.049 Uiso 1 1 calc R U . . .
C9 C 1.3308(5) 0.7230(5) 1.3208(3) 0.0339(11) Uani 1 1 d . . . . .
C11 C 1.3772(6) 0.6469(6) 1.2456(3) 0.0456(14) Uani 1 1 d . . . . .
H11 H 1.328270 0.547199 1.221582 0.055 Uiso 1 1 calc R U . . .
C25 C 0.7695(5) 0.8648(5) 0.4745(3) 0.0356(12) Uani 1 1 d . . . . .
H25 H 0.713345 0.926137 0.450950 0.043 Uiso 1 1 calc R U . . .
C4 C 0.7408(6) 0.4404(5) 1.2183(4) 0.0385(12) Uani 1 1 d . . . . .
H4 H 0.753524 0.424446 1.277580 0.046 Uiso 1 1 calc R U . . .
C8 C 1.2043(6) 0.6548(5) 1.3670(3) 0.0377(12) Uani 1 1 d . . . . .
H8A H 1.241719 0.587738 1.400691 0.045 Uiso 1 1 calc R U . . .
H8B H 1.176124 0.732076 1.410886 0.045 Uiso 1 1 calc R U . . .
C5 C 0.6145(6) 0.3577(5) 1.1577(4) 0.0429(13) Uani 1 1 d . . . . .
H5 H 0.540344 0.286262 1.175517 0.052 Uiso 1 1 calc R U . . .
C26 C 0.7519(6) 0.7270(6) 0.4332(4) 0.0507(15) Uani 1 1 d . . . . .
H26 H 0.681117 0.691612 0.379477 0.061 Uiso 1 1 calc R U . . .
C6 C 0.5972(6) 0.3795(5) 1.0719(4) 0.0414(13) Uani 1 1 d . . . . .
H6 H 0.509260 0.324471 1.030890 0.050 Uiso 1 1 calc R U . . .
C13 C 1.5601(6) 0.8606(6) 1.2404(4) 0.0476(14) Uani 1 1 d . . . . .
H13 H 1.639261 0.907739 1.211632 0.057 Uiso 1 1 calc R U . . .
C12 C 1.4945(6) 0.7160(6) 1.2056(4) 0.0509(15) Uani 1 1 d . . . . .
H12 H 1.528979 0.664194 1.154984 0.061 Uiso 1 1 calc R U . . .
O1 O 1.0055(4) 0.7770(3) 1.2746(2) 0.0377(8) Uani 1 1 d . . . . .
O2 O 0.9012(4) 0.7044(3) 0.7645(2) 0.0425(9) Uani 1 1 d . . . . .
N1 N 1.0671(5) 0.5736(4) 1.3038(3) 0.0342(10) Uani 1 1 d . . . . .
N3 N 0.9874(5) 0.9353(4) 0.7495(3) 0.0306(9) Uani 1 1 d . . . . .
N2 N 1.5192(5) 0.9398(5) 1.3127(3) 0.0458(11) Uani 1 1 d . . . . .
N4 N 0.8286(6) 0.6314(5) 0.4624(3) 0.0615(14) Uani 1 1 d . . . . .
O3 O 0.6283(6) 0.2521(5) 0.3763(4) 0.0961(17) Uani 1 1 d . . . . .
H3 H 0.630330 0.188875 0.407052 0.144 Uiso 1 1 calc R U . . .
C27 C 0.4993(9) 0.3072(7) 0.3877(6) 0.101(3) Uani 1 1 d . . . . .
H27A H 0.461641 0.288279 0.443388 0.152 Uiso 1 1 calc R U . . .
H27B H 0.418852 0.259870 0.336674 0.152 Uiso 1 1 calc R U . . .
H27C H 0.525648 0.412654 0.391239 0.152 Uiso 1 1 calc R U . . .
H7 H 0.987(6) 1.031(5) 0.767(3) 0.045(15) Uiso 1 1 d . . . . .
H1 H 1.051(6) 0.482(6) 1.289(4) 0.060(18) Uiso 1 1 d . . . . .

loop_
_atom_site_aniso_label
_atom_site_aniso_U_11
_atom_site_aniso_U_22
_atom_site_aniso_U_33
_atom_site_aniso_U_23
_atom_site_aniso_U_13
_atom_site_aniso_U_12
S2 0.0441(8) 0.0352(7) 0.0309(7) 0.0121(6) 0.0078(6) 0.0145(6)
S1 0.0315(7) 0.0433(7) 0.0347(7) 0.0177(6) 0.0036(6) 0.0026(6)
C20 0.042(3) 0.029(3) 0.024(3) 0.008(2) -0.001(2) 0.012(2)
C7 0.039(3) 0.030(3) 0.027(3) 0.011(2) 0.011(2) 0.008(2)
C14 0.031(3) 0.025(2) 0.024(3) 0.002(2) 0.001(2) -0.002(2)
C1 0.032(3) 0.024(2) 0.031(3) 0.007(2) 0.009(2) 0.007(2)
C15 0.028(3) 0.032(2) 0.027(3) 0.010(2) 0.004(2) 0.002(2)
C16 0.034(3) 0.039(3) 0.042(3) 0.008(2) 0.017(2) 0.010(2)
C17 0.040(3) 0.027(2) 0.043(3) 0.011(2) 0.004(2) 0.005(2)
C21 0.034(3) 0.040(3) 0.031(3) 0.008(2) 0.007(2) 0.006(2)
C2 0.027(3) 0.038(3) 0.039(3) 0.003(2) 0.001(2) 0.005(2)
C18 0.035(3) 0.035(3) 0.031(3) 0.012(2) 0.006(2) 0.003(2)
C10 0.040(3) 0.047(3) 0.041(3) 0.006(3) 0.003(3) 0.012(3)
C23 0.043(3) 0.043(3) 0.031(3) 0.009(2) 0.005(2) 0.007(2)
C22 0.029(3) 0.033(3) 0.027(3) 0.008(2) 0.007(2) 0.000(2)
C3 0.035(3) 0.024(2) 0.032(3) 0.007(2) 0.010(2) 0.007(2)
C24 0.040(3) 0.037(3) 0.047(3) 0.013(3) 0.008(3) 0.009(2)
C19 0.034(3) 0.039(3) 0.054(4) 0.014(3) 0.013(3) 0.014(2)
C9 0.036(3) 0.038(3) 0.029(3) 0.008(2) -0.002(2) 0.013(2)
C11 0.044(3) 0.048(3) 0.039(3) -0.001(3) 0.003(3) 0.009(3)
C25 0.032(3) 0.042(3) 0.035(3) 0.015(3) -0.005(2) 0.012(2)
C4 0.042(3) 0.033(3) 0.043(3) 0.015(2) 0.011(3) 0.006(2)
C8 0.043(3) 0.038(3) 0.033(3) 0.011(2) 0.001(2) 0.010(2)
C5 0.036(3) 0.029(3) 0.063(4) 0.012(3) 0.014(3) 0.001(2)
C26 0.045(3) 0.070(4) 0.033(3) 0.014(3) -0.003(3) 0.006(3)
C6 0.027(3) 0.035(3) 0.054(4) 0.000(3) 0.002(3) -0.001(2)
C13 0.033(3) 0.072(4) 0.037(3) 0.017(3) 0.003(3) 0.006(3)
C12 0.043(3) 0.066(4) 0.036(3) 0.000(3) 0.001(3) 0.008(3)
O1 0.050(2) 0.0252(17) 0.035(2) 0.0054(15) 0.0023(16) 0.0044(15)
O2 0.071(3) 0.0239(17) 0.036(2) 0.0070(15) 0.0157(18) 0.0140(17)
N1 0.042(3) 0.024(2) 0.035(3) 0.007(2) -0.002(2) 0.0065(19)
N3 0.043(3) 0.025(2) 0.027(2) 0.0091(18) 0.0085(19) 0.0079(19)
N2 0.038(3) 0.051(3) 0.048(3) 0.015(2) 0.006(2) 0.006(2)
N4 0.072(4) 0.065(3) 0.041(3) 0.003(3) 0.007(3) 0.009(3)
O3 0.067(3) 0.082(4) 0.140(5) 0.025(3) 0.037(3) 0.009(3)
C27 0.093(6) 0.070(5) 0.144(8) 0.013(5) 0.078(6) 0.011(4)

loop_
_atom_type_symbol
_atom_type_description
_atom_type_scat_dispersion_real
_atom_type_scat_dispersion_imag
_atom_type_scat_source
S S 0.1246 0.1234 'International Tables Vol C Tables 4.2.6.8 and 6.1.1.4'
C C 0.0033 0.0016 'International Tables Vol C Tables 4.2.6.8 and 6.1.1.4'
O O 0.0106 0.0060 'International Tables Vol C Tables 4.2.6.8 and 6.1.1.4'
N N 0.0061 0.0033 'International Tables Vol C Tables 4.2.6.8 and 6.1.1.4'
H H 0.0000 0.0000 'International Tables Vol C Tables 4.2.6.8 and 6.1.1.4'

loop_
_geom_angle_atom_site_label_1
_geom_angle_atom_site_label_2
_geom_angle_atom_site_label_3
_geom_angle
_geom_angle_site_symmetry_1
_geom_angle_site_symmetry_3
_geom_angle_publ_flag
C15 S2 S1 103.33(16) . . ?
C1 S1 S2 106.27(17) . . ?
O2 C20 N3 122.7(4) . . ?
O2 C20 C14 119.3(4) . . ?
N3 C20 C14 118.0(4) . . ?
O1 C7 N1 122.4(5) . . ?
O1 C7 C3 121.4(4) . . ?
N1 C7 C3 116.2(4) . . ?
C17 C14 C15 120.0(4) . . ?
C17 C14 C20 120.3(4) . . ?
C15 C14 C20 119.8(4) . . ?
C2 C1 C3 119.6(4) . . ?
C2 C1 S1 124.0(4) . . ?
C3 C1 S1 116.2(3) . . ?
C14 C15 C18 118.6(4) . . ?
C14 C15 S2 119.4(3) . . ?
C18 C15 S2 122.0(4) . . ?
C18 C16 C19 120.4(5) . . ?
C19 C17 C14 120.8(5) . . ?
N3 C21 C22 112.4(4) . . ?
C6 C2 C1 120.0(5) . . ?
C16 C18 C15 120.5(5) . . ?
N2 C10 C9 125.2(5) . . ?
C22 C23 N4 121.6(5) . . ?
C23 C22 C24 117.1(5) . . ?
C23 C22 C21 122.1(4) . . ?
C24 C22 C21 120.8(4) . . ?
C4 C3 C1 119.0(4) . . ?
C4 C3 C7 120.8(4) . . ?
C1 C3 C7 120.2(4) . . ?
C25 C24 C22 122.5(5) . . ?
C17 C19 C16 119.5(4) . . ?
C11 C9 C10 116.2(5) . . ?
C11 C9 C8 122.6(5) . . ?
C10 C9 C8 121.2(5) . . ?
C12 C11 C9 119.9(5) . . ?
C26 C25 C24 118.1(5) . . ?
C5 C4 C3 120.7(5) . . ?
N1 C8 C9 112.3(4) . . ?
C6 C5 C4 119.6(5) . . ?
C25 C26 N4 124.7(5) . . ?
C5 C6 C2 121.0(5) . . ?
N2 C13 C12 123.9(5) . . ?
C13 C12 C11 118.7(5) . . ?
C7 N1 C8 121.2(4) . . ?
C20 N3 C21 121.3(4) . . ?
C10 N2 C13 116.0(5) . . ?
C26 N4 C23 116.0(5) . . ?

loop_
_geom_bond_atom_site_label_1
_geom_bond_atom_site_label_2
_geom_bond_distance
_geom_bond_site_symmetry_2
_geom_bond_publ_flag
S2 C15 1.787(4) . ?
S2 S1 2.0306(18) . ?
S1 C1 1.781(5) . ?
C20 O2 1.249(5) . ?
C20 N3 1.319(6) . ?
C20 C14 1.494(6) . ?
C7 O1 1.241(5) . ?
C7 N1 1.325(6) . ?
C7 C3 1.500(6) . ?
C14 C17 1.389(6) . ?
C14 C15 1.392(6) . ?
C1 C2 1.387(6) . ?
C1 C3 1.409(6) . ?
C15 C18 1.399(6) . ?
C16 C18 1.379(6) . ?
C16 C19 1.380(7) . ?
C17 C19 1.374(6) . ?
C21 N3 1.464(6) . ?
C21 C22 1.503(6) . ?
C2 C6 1.385(7) . ?
C10 N2 1.336(6) . ?
C10 C9 1.395(7) . ?
C23 C22 1.375(6) . ?
C23 N4 1.386(7) . ?
C22 C24 1.386(6) . ?
C3 C4 1.392(6) . ?
C24 C25 1.344(7) . ?
C9 C11 1.386(7) . ?
C9 C8 1.494(7) . ?
C11 C12 1.380(7) . ?
C25 C26 1.321(7) . ?
C4 C5 1.387(7) . ?
C8 N1 1.466(6) . ?
C5 C6 1.370(7) . ?
C26 N4 1.371(7) . ?
C13 N2 1.341(7) . ?
C13 C12 1.369(7) . ?
O3 C27 1.379(7) . ?
